data_7250677
loop_
_publ_author_name
'Nayak, Kalinga H.'
'Jijin, Robert K.'
'Babu, Beneesh P.'

_publ_section_title
;
 Synthesis of 5-(pyrazol-4-yl) pentanoic acids and 4-(pyrazol-4-yl)
 butanoic acids via a cascade annulation/ring-opening reaction between
 hydrazone and dienone
;
_journal_issue 30
_journal_name_full 'RSC Advances'
_journal_page_first 24137
_journal_page_last 24141
_journal_paper_doi 10.1039/D5RA03561A
_journal_volume 15
_journal_year 2025
_chemical_formula_moiety 'C35 H32 N2 O4'
_chemical_formula_sum 'C35 H32 N2 O4'
_chemical_formula_weight 544.62
_chemical_melting_point 463
_space_group_crystal_system triclinic
_space_group_IT_number 2
_space_group_name_Hall '-P 1'
_space_group_name_H-M_alt 'P -1'
_atom_sites_solution_hydrogens mixed
_audit_creation_method SHELXL-2019/1
_audit_update_record
;
2024-07-19 deposited with the CCDC.	2025-07-02 downloaded from the CCDC.
;
_cell_angle_alpha 74.888(2)
_cell_angle_beta 83.416(2)
_cell_angle_gamma 74.210(2)
_cell_formula_units_Z 2
_cell_length_a 8.7430(5)
_cell_length_b 11.8023(6)
_cell_length_c 15.3997(8)
_cell_measurement_reflns_used 7341
_cell_measurement_temperature 299(2)
_cell_measurement_theta_max 20.81
_cell_measurement_theta_min 2.42
_cell_volume 1474.58(14)
_computing_cell_refinement 'Bruker APEX4/SAINT'
_computing_data_collection 'Bruker APEX4'
_computing_data_reduction 'Bruker APEX4/SAINT'
_computing_molecular_graphics 'Bruker SHELXTL'
_computing_publication_material 'Bruker SHELXTL'
_computing_structure_refinement 'SHELXL-2019/1 (Sheldrick, 2019)'
_computing_structure_solution 'SHELXL-2019/1 (Sheldrick, 2019)'
_diffrn_ambient_temperature 300(2)
_diffrn_measured_fraction_theta_full 0.998
_diffrn_measured_fraction_theta_max 0.997
_diffrn_measurement_device_type 'Bruker D8 QUEST diffractometer with PHOTON II detector'
_diffrn_measurement_method '\f and \w scans'
_diffrn_radiation_type MoK\a
_diffrn_radiation_wavelength 0.71073
_diffrn_reflns_av_R_equivalents 0.0616
_diffrn_reflns_av_unetI/netI 0.0629
_diffrn_reflns_Laue_measured_fraction_full 0.998
_diffrn_reflns_Laue_measured_fraction_max 0.997
_diffrn_reflns_limit_h_max 11
_diffrn_reflns_limit_h_min -11
_diffrn_reflns_limit_k_max 15
_diffrn_reflns_limit_k_min -15
_diffrn_reflns_limit_l_max 20
_diffrn_reflns_limit_l_min -20
_diffrn_reflns_number 36504
_diffrn_reflns_point_group_measured_fraction_full 0.998
_diffrn_reflns_point_group_measured_fraction_max 0.997
_diffrn_reflns_theta_full 25.242
_diffrn_reflns_theta_max 28.347
_diffrn_reflns_theta_min 2.019
_diffrn_source 'i-mu-s microfocus source'
_exptl_absorpt_coefficient_mu 0.080
_exptl_absorpt_correction_T_max 0.7457
_exptl_absorpt_correction_T_min 0.6826
_exptl_absorpt_correction_type multi-scan
_exptl_absorpt_process_details 'SADABS (BRUKER)'
_exptl_crystal_colour white
_exptl_crystal_density_diffrn 1.227
_exptl_crystal_description block
_exptl_crystal_F_000 576
_exptl_crystal_recrystallization_method 'Re-crystallisation from solvent: Dichloromethane-Methanol mixture'
_exptl_crystal_size_max 0.230
_exptl_crystal_size_mid 0.178
_exptl_crystal_size_min 0.111
_refine_diff_density_max 0.368
_refine_diff_density_min -0.293
_refine_diff_density_rms 0.038
_refine_ls_extinction_method none
_refine_ls_goodness_of_fit_ref 1.030
_refine_ls_hydrogen_treatment mixed
_refine_ls_matrix_type full
_refine_ls_number_parameters 375
_refine_ls_number_reflns 7347
_refine_ls_number_restraints 0
_refine_ls_restrained_S_all 1.030
_refine_ls_R_factor_all 0.1599
_refine_ls_R_factor_gt 0.0700
_refine_ls_shift/su_max 0.000
_refine_ls_shift/su_mean 0.000
_refine_ls_structure_factor_coef Fsqd
_refine_ls_weighting_details 'w=1/[\s^2^(Fo^2^)+(0.0925P)^2^+0.4470P] where P=(Fo^2^+2Fc^2^)/3'
_refine_ls_weighting_scheme calc
_refine_ls_wR_factor_gt 0.1744
_refine_ls_wR_factor_ref 0.2343
_reflns_Friedel_coverage 0.000
_reflns_number_gt 3367
_reflns_number_total 7347
_reflns_threshold_expression 'I > 2\s(I)'
_cod_data_source_file d5ra03561a2.cif
_cod_data_source_block KSH_3_184_050324_0m_a
_cod_database_code 7250677
_shelx_shelxl_version_number 2019/1
_shelx_space_group_comment
;
The symmetry employed for this shelxl refinement is uniquely defined
by the following loop, which should always be used as a source of
symmetry information in preference to the above space-group names.
They are only intended as comments.
;
_shelx_estimated_absorpt_t_min 0.982
_shelx_estimated_absorpt_t_max 0.991

loop_
_space_group_symop_operation_xyz
'x, y, z'
'-x, -y, -z'

loop_
_atom_site_label
_atom_site_type_symbol
_atom_site_fract_x
_atom_site_fract_y
_atom_site_fract_z
_atom_site_U_iso_or_equiv
_atom_site_adp_type
_atom_site_occupancy
_atom_site_site_symmetry_order
_atom_site_calc_flag
_atom_site_refinement_flags_posn
_atom_site_refinement_flags_adp
_atom_site_refinement_flags_occupancy
_atom_site_disorder_assembly
_atom_site_disorder_group
O1 O 0.4281(3) 0.1189(2) 0.55706(13) 0.0974(8) Uani 1 1 d . . . . .
H2 H 0.455(5) 0.032(4) 0.563(3) 0.146 Uiso 1 1 d . U . . .
O3 O 0.4918(3) 0.11664(17) 0.41391(13) 0.0859(6) Uani 1 1 d . . . . .
O4 O 0.4872(3) 1.00748(19) 0.13347(16) 0.1060(8) Uani 1 1 d . . . . .
O5 O 0.0329(4) 0.8492(3) 0.5176(2) 0.1546(12) Uani 1 1 d . . . . .
N1 N 1.0299(3) 0.36112(19) 0.15193(15) 0.0668(6) Uani 1 1 d . . . . .
N2 N 0.9832(2) 0.48190(18) 0.14875(14) 0.0630(6) Uani 1 1 d . . . . .
C1 C 1.1127(3) 0.6258(2) 0.1784(2) 0.0703(7) Uani 1 1 d . . . . .
H1 H 1.047760 0.629710 0.230352 0.084 Uiso 1 1 calc R U . . .
C2 C 0.3978(3) 0.3640(2) 0.34961(16) 0.0610(6) Uani 1 1 d . . . . .
H2A H 0.323617 0.443294 0.335059 0.073 Uiso 1 1 calc R U . . .
H2B H 0.373540 0.314764 0.314108 0.073 Uiso 1 1 calc R U . . .
C3 C 0.3754(3) 0.3063(2) 0.44797(17) 0.0606(6) Uani 1 1 d . . . . .
C4 C 1.0997(3) 0.5516(2) 0.12531(17) 0.0584(6) Uani 1 1 d . . . . .
C5 C 1.2227(3) 0.6942(3) 0.1540(2) 0.0817(9) Uani 1 1 d . . . . .
H5 H 1.230665 0.745432 0.189168 0.098 Uiso 1 1 calc R U . . .
C6 C 1.3202(4) 0.6873(3) 0.0785(2) 0.0852(9) Uani 1 1 d . . . . .
H6 H 1.394336 0.733516 0.062324 0.102 Uiso 1 1 calc R U . . .
C7 C 1.3083(4) 0.6126(3) 0.0271(2) 0.0877(9) Uani 1 1 d . . . . .
H7 H 1.374985 0.607533 -0.024072 0.105 Uiso 1 1 calc R U . . .
C8 C 1.1978(3) 0.5440(3) 0.05033(19) 0.0763(8) Uani 1 1 d . . . . .
H8 H 1.190423 0.492932 0.014979 0.092 Uiso 1 1 calc R U . . .
C9 C 0.8250(3) 0.5186(2) 0.17374(16) 0.0557(6) Uani 1 1 d . . . . .
C10 C 0.7680(3) 0.4154(2) 0.19525(15) 0.0567(6) Uani 1 1 d . . . . .
C11 C 0.8991(3) 0.3212(2) 0.18030(17) 0.0614(7) Uani 1 1 d . . . . .
C12 C 0.7388(3) 0.6462(2) 0.16608(16) 0.0550(6) Uani 1 1 d . . . . .
C13 C 0.6446(3) 0.6848(2) 0.23634(17) 0.0632(7) Uani 1 1 d . . . . .
H13 H 0.638072 0.628429 0.290672 0.076 Uiso 1 1 calc R U . . .
C14 C 0.5596(3) 0.8036(3) 0.22903(19) 0.0714(8) Uani 1 1 d . . . . .
H14 H 0.498168 0.826636 0.277942 0.086 Uiso 1 1 calc R U . . .
C15 C 0.5666(3) 0.8878(2) 0.1487(2) 0.0724(8) Uani 1 1 d . . . . .
C16 C 0.6587(4) 0.8514(3) 0.07720(19) 0.0759(8) Uani 1 1 d . . . . .
H16 H 0.663426 0.907672 0.022627 0.091 Uiso 1 1 calc R U . . .
C17 C 0.7437(3) 0.7327(2) 0.08580(17) 0.0658(7) Uani 1 1 d . . . . .
H17 H 0.805606 0.710017 0.036889 0.079 Uiso 1 1 calc R U . . .
C18 C 0.6003(3) 0.4088(2) 0.22330(16) 0.0607(6) Uani 1 1 d . . . . .
H18A H 0.576787 0.348145 0.198463 0.073 Uiso 1 1 calc R U . . .
H18B H 0.529129 0.486300 0.197369 0.073 Uiso 1 1 calc R U . . .
C19 C 0.5660(3) 0.3778(2) 0.32424(15) 0.0590(6) Uani 1 1 d . . . . .
H19A H 0.581868 0.441199 0.348927 0.071 Uiso 1 1 calc R U . . .
H19B H 0.640986 0.302677 0.351023 0.071 Uiso 1 1 calc R U . . .
C20 C 0.4358(4) 0.1739(3) 0.47218(18) 0.0696(7) Uani 1 1 d . . . . .
C21 C 0.9063(3) 0.1933(2) 0.1858(2) 0.0697(7) Uani 1 1 d . . . . .
C22 C 0.9889(5) 0.1372(3) 0.1222(2) 0.1009(11) Uani 1 1 d . . . . .
H22 H 1.040275 0.180823 0.074144 0.121 Uiso 1 1 calc R U . . .
C23 C 0.9991(6) 0.0163(3) 0.1266(3) 0.1220(14) Uani 1 1 d . . . . .
H23 H 1.058165 -0.020191 0.082450 0.146 Uiso 1 1 calc R U . . .
C24 C 0.9237(4) -0.0480(3) 0.1946(3) 0.1123(13) Uani 1 1 d . . . . .
H24 H 0.930045 -0.128876 0.197455 0.135 Uiso 1 1 calc R U . . .
C25 C 0.8395(5) 0.0048(3) 0.2580(4) 0.1389(19) Uani 1 1 d . . . . .
H25 H 0.787869 -0.039556 0.305458 0.167 Uiso 1 1 calc R U . . .
C26 C 0.8292(5) 0.1246(3) 0.2532(3) 0.1180(14) Uani 1 1 d . . . . .
H26 H 0.767879 0.160414 0.297094 0.142 Uiso 1 1 calc R U . . .
C27 C 0.3975(6) 1.0533(4) 0.2046(3) 0.1402(18) Uani 1 1 d . . . . .
H27A H 0.348424 1.138098 0.183014 0.210 Uiso 1 1 calc R U . . .
H27B H 0.466272 1.042490 0.252032 0.210 Uiso 1 1 calc R U . . .
H27C H 0.316648 1.010525 0.227239 0.210 Uiso 1 1 calc R U . . .
C28 C 0.3032(3) 0.3623(2) 0.51279(18) 0.0656(7) Uani 1 1 d . . . . .
H28 H 0.295783 0.310178 0.569095 0.079 Uiso 1 1 calc R U . . .
C29 C 0.2350(3) 0.4890(3) 0.51063(18) 0.0676(7) Uani 1 1 d . . . . .
C30 C 0.2786(4) 0.5851(3) 0.4497(2) 0.0959(10) Uani 1 1 d . . . . .
H30 H 0.356604 0.570148 0.404766 0.115 Uiso 1 1 calc R U . . .
C31 C 0.2069(6) 0.7041(4) 0.4550(3) 0.1216(14) Uani 1 1 d . . . . .
H31 H 0.238210 0.768064 0.414256 0.146 Uiso 1 1 calc R U . . .
C32 C 0.0890(5) 0.7270(4) 0.5208(3) 0.1017(11) Uani 1 1 d . . . . .
C33 C 0.0479(4) 0.6345(4) 0.5823(3) 0.0901(10) Uani 1 1 d . . . . .
H33 H -0.028669 0.649488 0.627839 0.108 Uiso 1 1 calc R U . . .
C34 C 0.1202(3) 0.5188(3) 0.5767(2) 0.0774(8) Uani 1 1 d . . . . .
H34 H 0.090835 0.455832 0.619694 0.093 Uiso 1 1 calc R U . . .
C35 C -0.0925(6) 0.8829(5) 0.5842(4) 0.174(2) Uani 1 1 d . . . . .
H35A H -0.121589 0.969368 0.575902 0.260 Uiso 1 1 calc R U . . .
H35B H -0.054833 0.844994 0.643600 0.260 Uiso 1 1 calc R U . . .
H35C H -0.183745 0.856351 0.576819 0.260 Uiso 1 1 calc R U . . .

loop_
_atom_site_aniso_label
_atom_site_aniso_U_11
_atom_site_aniso_U_22
_atom_site_aniso_U_33
_atom_site_aniso_U_23
_atom_site_aniso_U_13
_atom_site_aniso_U_12
O1 0.161(2) 0.0630(13) 0.0590(12) -0.0031(10) 0.0080(12) -0.0290(14)
O3 0.1270(18) 0.0609(12) 0.0629(12) -0.0106(10) 0.0151(11) -0.0244(11)
O4 0.136(2) 0.0657(14) 0.1010(17) -0.0227(12) -0.0300(15) 0.0116(13)
O5 0.188(3) 0.0857(19) 0.176(3) -0.0575(19) -0.005(2) 0.0118(19)
N1 0.0684(14) 0.0527(13) 0.0803(15) -0.0198(11) 0.0077(11) -0.0181(11)
N2 0.0643(13) 0.0554(13) 0.0711(14) -0.0165(10) 0.0062(11) -0.0208(10)
C1 0.0697(17) 0.0647(17) 0.0798(19) -0.0233(14) 0.0047(14) -0.0200(14)
C2 0.0630(15) 0.0593(15) 0.0577(15) -0.0050(12) 0.0012(12) -0.0205(12)
C3 0.0643(15) 0.0592(16) 0.0579(15) -0.0073(12) 0.0017(12) -0.0233(12)
C4 0.0564(14) 0.0555(15) 0.0619(15) -0.0090(12) -0.0012(12) -0.0172(12)
C5 0.0695(19) 0.0707(19) 0.114(3) -0.0319(18) -0.0049(18) -0.0225(15)
C6 0.0654(19) 0.079(2) 0.109(3) -0.0053(19) -0.0077(18) -0.0298(16)
C7 0.075(2) 0.116(3) 0.075(2) -0.0154(19) 0.0092(16) -0.0425(19)
C8 0.0773(19) 0.092(2) 0.0687(18) -0.0271(15) 0.0059(15) -0.0335(16)
C9 0.0590(15) 0.0570(15) 0.0520(14) -0.0134(11) 0.0046(11) -0.0188(12)
C10 0.0641(15) 0.0555(15) 0.0517(14) -0.0129(11) 0.0039(12) -0.0199(12)
C11 0.0670(16) 0.0526(15) 0.0671(16) -0.0170(12) 0.0071(13) -0.0208(13)
C12 0.0594(14) 0.0525(15) 0.0548(14) -0.0123(11) -0.0020(11) -0.0178(11)
C13 0.0760(17) 0.0560(16) 0.0566(15) -0.0135(12) -0.0017(13) -0.0158(13)
C14 0.0807(19) 0.0685(19) 0.0655(18) -0.0260(15) -0.0042(14) -0.0099(15)
C15 0.085(2) 0.0551(17) 0.0747(19) -0.0162(14) -0.0220(16) -0.0053(14)
C16 0.097(2) 0.0603(18) 0.0644(18) -0.0034(14) -0.0111(16) -0.0183(16)
C17 0.0760(18) 0.0605(17) 0.0578(16) -0.0101(13) 0.0003(13) -0.0172(14)
C18 0.0635(15) 0.0597(15) 0.0593(15) -0.0108(12) 0.0021(12) -0.0214(12)
C19 0.0621(15) 0.0602(15) 0.0547(14) -0.0074(11) 0.0021(12) -0.0232(12)
C20 0.090(2) 0.0615(18) 0.0557(16) -0.0051(14) 0.0061(14) -0.0292(15)
C21 0.0698(17) 0.0560(16) 0.0838(19) -0.0192(14) 0.0057(15) -0.0180(13)
C22 0.131(3) 0.068(2) 0.097(2) -0.0269(18) 0.027(2) -0.0199(19)
C23 0.161(4) 0.076(3) 0.128(3) -0.049(2) 0.019(3) -0.016(2)
C24 0.092(3) 0.066(2) 0.188(4) -0.046(3) 0.007(3) -0.0254(19)
C25 0.134(3) 0.069(2) 0.214(5) -0.047(3) 0.075(3) -0.048(2)
C26 0.128(3) 0.066(2) 0.160(4) -0.043(2) 0.066(3) -0.041(2)
C27 0.178(4) 0.097(3) 0.127(3) -0.054(3) -0.037(3) 0.035(3)
C28 0.0712(17) 0.0661(18) 0.0599(16) -0.0096(13) 0.0036(13) -0.0257(14)
C29 0.0691(17) 0.0696(19) 0.0658(17) -0.0156(14) -0.0038(14) -0.0205(14)
C30 0.118(3) 0.073(2) 0.093(2) -0.0199(18) 0.017(2) -0.0262(19)
C31 0.171(4) 0.075(3) 0.111(3) -0.014(2) 0.008(3) -0.032(3)
C32 0.104(3) 0.091(3) 0.109(3) -0.041(2) -0.016(2) -0.001(2)
C33 0.072(2) 0.104(3) 0.100(3) -0.041(2) -0.0066(18) -0.0148(19)
C34 0.0706(18) 0.085(2) 0.082(2) -0.0293(17) -0.0030(15) -0.0188(16)
C35 0.114(4) 0.150(5) 0.275(7) -0.118(5) 0.021(4) -0.012(3)

loop_
_atom_type_symbol
_atom_type_description
_atom_type_scat_dispersion_real
_atom_type_scat_dispersion_imag
_atom_type_scat_source
C C 0.0033 0.0016 'International Tables Vol C Tables 4.2.6.8 and 6.1.1.4'
H H 0.0000 0.0000 'International Tables Vol C Tables 4.2.6.8 and 6.1.1.4'
N N 0.0061 0.0033 'International Tables Vol C Tables 4.2.6.8 and 6.1.1.4'
O O 0.0106 0.0060 'International Tables Vol C Tables 4.2.6.8 and 6.1.1.4'

loop_
_geom_angle_atom_site_label_1
_geom_angle_atom_site_label_2
_geom_angle_atom_site_label_3
_geom_angle
_geom_angle_site_symmetry_1
_geom_angle_site_symmetry_3
_geom_angle_publ_flag
C20 O1 H2 109(2) . . ?
C15 O4 C27 119.6(3) . . ?
C32 O5 C35 116.7(4) . . ?
C11 N1 N2 104.8(2) . . ?
N1 N2 C9 112.14(19) . . ?
N1 N2 C4 118.9(2) . . ?
C9 N2 C4 128.9(2) . . ?
C5 C1 C4 119.5(3) . . ?
C5 C1 H1 120.2 . . ?
C4 C1 H1 120.2 . . ?
C3 C2 C19 112.5(2) . . ?
C3 C2 H2A 109.1 . . ?
C19 C2 H2A 109.1 . . ?
C3 C2 H2B 109.1 . . ?
C19 C2 H2B 109.1 . . ?
H2A C2 H2B 107.8 . . ?
C28 C3 C20 118.5(2) . . ?
C28 C3 C2 127.1(2) . . ?
C20 C3 C2 114.4(2) . . ?
C8 C4 C1 120.0(2) . . ?
C8 C4 N2 119.9(2) . . ?
C1 C4 N2 120.1(2) . . ?
C6 C5 C1 120.4(3) . . ?
C6 C5 H5 119.8 . . ?
C1 C5 H5 119.8 . . ?
C7 C6 C5 119.8(3) . . ?
C7 C6 H6 120.1 . . ?
C5 C6 H6 120.1 . . ?
C6 C7 C8 120.5(3) . . ?
C6 C7 H7 119.7 . . ?
C8 C7 H7 119.7 . . ?
C4 C8 C7 119.8(3) . . ?
C4 C8 H8 120.1 . . ?
C7 C8 H8 120.1 . . ?
N2 C9 C10 106.1(2) . . ?
N2 C9 C12 123.5(2) . . ?
C10 C9 C12 129.9(2) . . ?
C9 C10 C11 105.2(2) . . ?
C9 C10 C18 126.7(2) . . ?
C11 C10 C18 128.0(2) . . ?
N1 C11 C10 111.8(2) . . ?
N1 C11 C21 118.7(2) . . ?
C10 C11 C21 129.4(2) . . ?
C13 C12 C17 117.0(2) . . ?
C13 C12 C9 122.0(2) . . ?
C17 C12 C9 121.0(2) . . ?
C14 C13 C12 122.5(2) . . ?
C14 C13 H13 118.7 . . ?
C12 C13 H13 118.7 . . ?
C15 C14 C13 119.5(3) . . ?
C15 C14 H14 120.3 . . ?
C13 C14 H14 120.3 . . ?
O4 C15 C14 124.6(3) . . ?
O4 C15 C16 116.1(3) . . ?
C14 C15 C16 119.2(3) . . ?
C17 C16 C15 120.6(3) . . ?
C17 C16 H16 119.7 . . ?
C15 C16 H16 119.7 . . ?
C16 C17 C12 121.3(3) . . ?
C16 C17 H17 119.4 . . ?
C12 C17 H17 119.4 . . ?
C10 C18 C19 114.6(2) . . ?
C10 C18 H18A 108.6 . . ?
C19 C18 H18A 108.6 . . ?
C10 C18 H18B 108.6 . . ?
C19 C18 H18B 108.6 . . ?
H18A C18 H18B 107.6 . . ?
C18 C19 C2 112.7(2) . . ?
C18 C19 H19A 109.0 . . ?
C2 C19 H19A 109.0 . . ?
C18 C19 H19B 109.0 . . ?
C2 C19 H19B 109.0 . . ?
H19A C19 H19B 107.8 . . ?
O3 C20 O1 121.4(3) . . ?
O3 C20 C3 121.2(2) . . ?
O1 C20 C3 117.5(3) . . ?
C22 C21 C26 116.0(3) . . ?
C22 C21 C11 120.9(3) . . ?
C26 C21 C11 123.2(3) . . ?
C21 C22 C23 121.9(3) . . ?
C21 C22 H22 119.1 . . ?
C23 C22 H22 119.1 . . ?
C24 C23 C22 120.1(4) . . ?
C24 C23 H23 120.0 . . ?
C22 C23 H23 120.0 . . ?
C25 C24 C23 119.7(3) . . ?
C25 C24 H24 120.2 . . ?
C23 C24 H24 120.2 . . ?
C24 C25 C26 120.1(4) . . ?
C24 C25 H25 120.0 . . ?
C26 C25 H25 120.0 . . ?
C21 C26 C25 122.3(3) . . ?
C21 C26 H26 118.9 . . ?
C25 C26 H26 118.9 . . ?
O4 C27 H27A 109.5 . . ?
O4 C27 H27B 109.5 . . ?
H27A C27 H27B 109.5 . . ?
O4 C27 H27C 109.5 . . ?
H27A C27 H27C 109.5 . . ?
H27B C27 H27C 109.5 . . ?
C3 C28 C29 131.5(3) . . ?
C3 C28 H28 114.3 . . ?
C29 C28 H28 114.3 . . ?
C30 C29 C34 116.1(3) . . ?
C30 C29 C28 125.5(3) . . ?
C34 C29 C28 118.4(3) . . ?
C29 C30 C31 120.6(3) . . ?
C29 C30 H30 119.7 . . ?
C31 C30 H30 119.7 . . ?
C32 C31 C30 120.0(4) . . ?
C32 C31 H31 120.0 . . ?
C30 C31 H31 120.0 . . ?
C33 C32 O5 127.1(4) . . ?
C33 C32 C31 120.2(3) . . ?
O5 C32 C31 112.5(4) . . ?
C32 C33 C34 119.0(3) . . ?
C32 C33 H33 120.5 . . ?
C34 C33 H33 120.5 . . ?
C33 C34 C29 124.0(3) . . ?
C33 C34 H34 118.0 . . ?
C29 C34 H34 118.0 . . ?
O5 C35 H35A 109.5 . . ?
O5 C35 H35B 109.5 . . ?
H35A C35 H35B 109.5 . . ?
O5 C35 H35C 109.5 . . ?
H35A C35 H35C 109.5 . . ?
H35B C35 H35C 109.5 . . ?

loop_
_geom_bond_atom_site_label_1
_geom_bond_atom_site_label_2
_geom_bond_distance
_geom_bond_site_symmetry_2
_geom_bond_publ_flag
O1 C20 1.302(3) . ?
O1 H2 0.97(4) . ?
O3 C20 1.240(3) . ?
O4 C15 1.365(3) . ?
O4 C27 1.410(4) . ?
O5 C32 1.381(4) . ?
O5 C35 1.459(5) . ?
N1 C11 1.338(3) . ?
N1 N2 1.361(3) . ?
N2 C9 1.374(3) . ?
N2 C4 1.435(3) . ?
C1 C5 1.378(4) . ?
C1 C4 1.378(4) . ?
C1 H1 0.9300 . ?
C2 C3 1.504(3) . ?
C2 C19 1.519(3) . ?
C2 H2A 0.9700 . ?
C2 H2B 0.9700 . ?
C3 C28 1.343(3) . ?
C3 C20 1.467(4) . ?
C4 C8 1.365(4) . ?
C5 C6 1.368(4) . ?
C5 H5 0.9300 . ?
C6 C7 1.359(4) . ?
C6 H6 0.9300 . ?
C7 C8 1.382(4) . ?
C7 H7 0.9300 . ?
C8 H8 0.9300 . ?
C9 C10 1.386(3) . ?
C9 C12 1.470(3) . ?
C10 C11 1.408(3) . ?
C10 C18 1.498(3) . ?
C11 C21 1.474(4) . ?
C12 C13 1.380(3) . ?
C12 C17 1.388(3) . ?
C13 C14 1.379(3) . ?
C13 H13 0.9300 . ?
C14 C15 1.377(4) . ?
C14 H14 0.9300 . ?
C15 C16 1.379(4) . ?
C16 C17 1.375(4) . ?
C16 H16 0.9300 . ?
C17 H17 0.9300 . ?
C18 C19 1.515(3) . ?
C18 H18A 0.9700 . ?
C18 H18B 0.9700 . ?
C19 H19A 0.9700 . ?
C19 H19B 0.9700 . ?
C21 C22 1.356(4) . ?
C21 C26 1.374(4) . ?
C22 C23 1.389(5) . ?
C22 H22 0.9300 . ?
C23 C24 1.344(5) . ?
C23 H23 0.9300 . ?
C24 C25 1.337(5) . ?
C24 H24 0.9300 . ?
C25 C26 1.375(5) . ?
C25 H25 0.9300 . ?
C26 H26 0.9300 . ?
C27 H27A 0.9600 . ?
C27 H27B 0.9600 . ?
C27 H27C 0.9600 . ?
C28 C29 1.444(4) . ?
C28 H28 0.9300 . ?
C29 C30 1.382(4) . ?
C29 C34 1.388(4) . ?
C30 C31 1.393(5) . ?
C30 H30 0.9300 . ?
C31 C32 1.384(5) . ?
C31 H31 0.9300 . ?
C32 C33 1.346(5) . ?
C33 C34 1.361(4) . ?
C33 H33 0.9300 . ?
C34 H34 0.9300 . ?
C35 H35A 0.9600 . ?
C35 H35B 0.9600 . ?
C35 H35C 0.9600 . ?

loop_
_geom_hbond_atom_site_label_D
_geom_hbond_atom_site_label_H
_geom_hbond_atom_site_label_A
_geom_hbond_distance_DH
_geom_hbond_distance_HA
_geom_hbond_distance_DA
_geom_hbond_angle_DHA
_geom_hbond_site_symmetry_A
_geom_hbond_publ_flag
O1 H2 O3 0.97(4) 1.64(4) 2.605(3) 172(4) 2_656 yes
C35 H35A O5 0.96 2.51 3.294(7) 138.9 2_576 yes

loop_
_geom_torsion_atom_site_label_1
_geom_torsion_atom_site_label_2
_geom_torsion_atom_site_label_3
_geom_torsion_atom_site_label_4
_geom_torsion
_geom_torsion_site_symmetry_1
_geom_torsion_site_symmetry_2
_geom_torsion_site_symmetry_3
_geom_torsion_site_symmetry_4
_geom_torsion_publ_flag
C11 N1 N2 C9 -0.7(3) . . . . ?
C11 N1 N2 C4 176.5(2) . . . . ?
C19 C2 C3 C28 102.7(3) . . . . ?
C19 C2 C3 C20 -79.5(3) . . . . ?
C5 C1 C4 C8 1.5(4) . . . . ?
C5 C1 C4 N2 -178.6(2) . . . . ?
N1 N2 C4 C8 50.1(3) . . . . ?
C9 N2 C4 C8 -133.3(3) . . . . ?
N1 N2 C4 C1 -129.8(3) . . . . ?
C9 N2 C4 C1 46.9(4) . . . . ?
C4 C1 C5 C6 -1.0(4) . . . . ?
C1 C5 C6 C7 0.1(5) . . . . ?
C5 C6 C7 C8 0.4(5) . . . . ?
C1 C4 C8 C7 -1.1(4) . . . . ?
N2 C4 C8 C7 179.0(3) . . . . ?
C6 C7 C8 C4 0.1(5) . . . . ?
N1 N2 C9 C10 0.9(3) . . . . ?
C4 N2 C9 C10 -175.9(2) . . . . ?
N1 N2 C9 C12 -172.4(2) . . . . ?
C4 N2 C9 C12 10.8(4) . . . . ?
N2 C9 C10 C11 -0.7(3) . . . . ?
C12 C9 C10 C11 172.0(2) . . . . ?
N2 C9 C10 C18 -177.6(2) . . . . ?
C12 C9 C10 C18 -4.9(4) . . . . ?
N2 N1 C11 C10 0.2(3) . . . . ?
N2 N1 C11 C21 176.3(2) . . . . ?
C9 C10 C11 N1 0.3(3) . . . . ?
C18 C10 C11 N1 177.2(2) . . . . ?
C9 C10 C11 C21 -175.2(3) . . . . ?
C18 C10 C11 C21 1.7(4) . . . . ?
N2 C9 C12 C13 -131.6(3) . . . . ?
C10 C9 C12 C13 56.9(4) . . . . ?
N2 C9 C12 C17 51.3(3) . . . . ?
C10 C9 C12 C17 -120.3(3) . . . . ?
C17 C12 C13 C14 -0.8(4) . . . . ?
C9 C12 C13 C14 -178.1(2) . . . . ?
C12 C13 C14 C15 0.7(4) . . . . ?
C27 O4 C15 C14 3.8(5) . . . . ?
C27 O4 C15 C16 -176.5(3) . . . . ?
C13 C14 C15 O4 179.6(3) . . . . ?
C13 C14 C15 C16 -0.1(4) . . . . ?
O4 C15 C16 C17 179.8(3) . . . . ?
C14 C15 C16 C17 -0.4(4) . . . . ?
C15 C16 C17 C12 0.3(4) . . . . ?
C13 C12 C17 C16 0.3(4) . . . . ?
C9 C12 C17 C16 177.6(2) . . . . ?
C9 C10 C18 C19 -94.2(3) . . . . ?
C11 C10 C18 C19 89.6(3) . . . . ?
C10 C18 C19 C2 -176.3(2) . . . . ?
C3 C2 C19 C18 167.0(2) . . . . ?
C28 C3 C20 O3 174.1(3) . . . . ?
C2 C3 C20 O3 -3.8(4) . . . . ?
C28 C3 C20 O1 -5.8(4) . . . . ?
C2 C3 C20 O1 176.3(2) . . . . ?
N1 C11 C21 C22 -38.7(4) . . . . ?
C10 C11 C21 C22 136.6(3) . . . . ?
N1 C11 C21 C26 142.6(3) . . . . ?
C10 C11 C21 C26 -42.1(5) . . . . ?
C26 C21 C22 C23 -2.0(6) . . . . ?
C11 C21 C22 C23 179.2(4) . . . . ?
C21 C22 C23 C24 1.1(7) . . . . ?
C22 C23 C24 C25 -0.3(7) . . . . ?
C23 C24 C25 C26 0.5(8) . . . . ?
C22 C21 C26 C25 2.3(6) . . . . ?
C11 C21 C26 C25 -178.9(4) . . . . ?
C24 C25 C26 C21 -1.6(8) . . . . ?
C20 C3 C28 C29 178.8(3) . . . . ?
C2 C3 C28 C29 -3.6(5) . . . . ?
C3 C28 C29 C30 -25.5(5) . . . . ?
C3 C28 C29 C34 157.1(3) . . . . ?
C34 C29 C30 C31 -1.3(5) . . . . ?
C28 C29 C30 C31 -178.7(3) . . . . ?
C29 C30 C31 C32 -1.0(6) . . . . ?
C35 O5 C32 C33 -4.6(6) . . . . ?
C35 O5 C32 C31 179.7(4) . . . . ?
C30 C31 C32 C33 2.8(6) . . . . ?
C30 C31 C32 O5 178.8(4) . . . . ?
O5 C32 C33 C34 -177.6(3) . . . . ?
C31 C32 C33 C34 -2.2(6) . . . . ?
C32 C33 C34 C29 -0.2(5) . . . . ?
C30 C29 C34 C33 1.9(4) . . . . ?
C28 C29 C34 C33 179.5(3) . . . . ?
